data_7035788
loop_
_publ_author_name
'Chernyshev, Alexander N.'
'Chernysheva, Maria V.'
'Hirva, Pipsa'
'Kukushkin, Vadim Yu'
'Haukka, Matti'

_publ_section_title
;
 Weak aurophilic interactions in a series of Au(iii) double salts.
;
_journal_issue 32
_journal_name_full 'Dalton transactions (Cambridge, England : 2003)'
_journal_page_first 14523
_journal_page_last 14531
_journal_paper_doi 10.1039/c4dt03167a
_journal_volume 44
_journal_year 2015
_chemical_formula_moiety 'C8 H6 Au Cl2 N4, Au Cl4'
_chemical_formula_sum 'C8 H6 Au2 Cl6 N4'
_chemical_formula_weight 764.80
_chemical_name_systematic
; 
 ? 
;
_space_group_IT_number 14
_symmetry_cell_setting monoclinic
_symmetry_space_group_name_Hall '-P 2ybc'
_symmetry_space_group_name_H-M 'P 1 21/c 1'
_atom_sites_solution_hydrogens geom
_atom_sites_solution_primary direct
_atom_sites_solution_secondary difmap
_audit_creation_method SHELXL-97
_audit_update_record
;
2014-10-14 deposited with the CCDC.
2015-07-14 downloaded from the CCDC.
;
_cell_angle_alpha 90.00
_cell_angle_beta 96.720(4)
_cell_angle_gamma 90.00
_cell_formula_units_Z 8
_cell_length_a 10.7896(8)
_cell_length_b 15.0869(12)
_cell_length_c 19.6547(14)
_cell_measurement_reflns_used 9875
_cell_measurement_temperature 120(2)
_cell_measurement_theta_max 32.06
_cell_measurement_theta_min 2.49
_cell_volume 3177.4(4)
_computing_cell_refinement 'SAINT (Bruker AXS, 2009)'
_computing_data_collection 'APEX2 (Bruker AXS, 2010)'
_computing_data_reduction 'SAINT (Bruker AXS, 2009)'
_computing_molecular_graphics 'CrystaMaker (CrystalMaker Software ltd., 2011)'
_computing_publication_material 'SHELXL-97 (Sheldrick, 2008)'
_computing_structure_refinement 'SHELXL-97 (Sheldrick, 2008)'
_computing_structure_solution 'SUPERFLIP (Palatinus & Chapuis, 2007)'
_diffrn_ambient_temperature 120(2)
_diffrn_detector_area_resol_mean 16
_diffrn_measured_fraction_theta_full 0.997
_diffrn_measured_fraction_theta_max 0.997
_diffrn_measurement_device '62mm x 62mm CCD camera on \k-goniostat'
_diffrn_measurement_device_type 'Bruker KAPPA APEX II DUO CCD'
_diffrn_measurement_method '\f scans and \w scans with \k offset'
_diffrn_radiation_monochromator 'curved graphite crystal'
_diffrn_radiation_source 'fine-focus sealed tube'
_diffrn_radiation_type MoK\a
_diffrn_radiation_wavelength 0.71073
_diffrn_reflns_av_R_equivalents 0.0311
_diffrn_reflns_av_sigmaI/netI 0.0344
_diffrn_reflns_limit_h_max 11
_diffrn_reflns_limit_h_min -15
_diffrn_reflns_limit_k_max 21
_diffrn_reflns_limit_k_min -20
_diffrn_reflns_limit_l_max 27
_diffrn_reflns_limit_l_min -27
_diffrn_reflns_number 36182
_diffrn_reflns_theta_full 30.25
_diffrn_reflns_theta_max 30.25
_diffrn_reflns_theta_min 1.71
_exptl_absorpt_coefficient_mu 19.448
_exptl_absorpt_correction_T_max 0.4255
_exptl_absorpt_correction_T_min 0.1259
_exptl_absorpt_correction_type numerical
_exptl_absorpt_process_details 'SADABS (Sheldrick, 2008)'
_exptl_crystal_colour yellow
_exptl_crystal_density_diffrn 3.197
_exptl_crystal_density_method 'not measured'
_exptl_crystal_description plate
_exptl_crystal_F_000 2736
_exptl_crystal_size_max 0.18
_exptl_crystal_size_mid 0.08
_exptl_crystal_size_min 0.05
_refine_diff_density_max 2.095
_refine_diff_density_min -2.058
_refine_diff_density_rms 0.268
_refine_ls_extinction_method none
_refine_ls_goodness_of_fit_ref 1.187
_refine_ls_hydrogen_treatment constr
_refine_ls_matrix_type full
_refine_ls_number_parameters 361
_refine_ls_number_reflns 9450
_refine_ls_number_restraints 0
_refine_ls_restrained_S_all 1.187
_refine_ls_R_factor_all 0.0523
_refine_ls_R_factor_gt 0.0381
_refine_ls_shift/su_max 0.001
_refine_ls_shift/su_mean 0.000
_refine_ls_structure_factor_coef Fsqd
_refine_ls_weighting_details 'calc w=1/[\s^2^(Fo^2^)+(0.0107P)^2^+53.8765P] where P=(Fo^2^+2Fc^2^)/3'
_refine_ls_weighting_scheme calc
_refine_ls_wR_factor_gt 0.0766
_refine_ls_wR_factor_ref 0.0798
_reflns_number_gt 7824
_reflns_number_total 9450
_reflns_threshold_expression >2sigma(I)
_cod_data_source_file c4dt03167a2.cif
_cod_data_source_block 3a
_cod_depositor_comments 'Adding full bibliography for 7035778--7035794.cif.'
_cod_original_sg_symbol_H-M 'P 21/c'
_cod_database_code 7035788

loop_
_symmetry_equiv_pos_as_xyz
'x, y, z'
'-x, y+1/2, -z+1/2'
'-x, -y, -z'
'x, -y-1/2, z-1/2'

loop_
_atom_site_label
_atom_site_type_symbol
_atom_site_fract_x
_atom_site_fract_y
_atom_site_fract_z
_atom_site_U_iso_or_equiv
_atom_site_adp_type
_atom_site_occupancy
_atom_site_symmetry_multiplicity
_atom_site_calc_flag
_atom_site_refinement_flags
Au1 Au 0.23304(3) 0.26747(2) 0.154268(14) 0.01566(6) Uani 1 1 d .
Au2 Au 0.43112(3) 0.73035(3) 0.270721(16) 0.02358(7) Uani 1 1 d .
Au3 Au 0.08638(3) 0.73161(2) 0.307274(15) 0.02136(7) Uani 1 1 d .
Au4 Au 0.75556(3) 0.349557(19) 0.456567(14) 0.01532(6) Uani 1 1 d .
Cl1 Cl 0.20971(19) 0.39221(14) 0.09084(10) 0.0231(4) Uani 1 1 d .
Cl2 Cl 0.2243(2) 0.18372(14) 0.05891(10) 0.0248(4) Uani 1 1 d .
Cl3 Cl 0.3972(2) 0.61605(19) 0.19495(12) 0.0378(5) Uani 1 1 d .
Cl4 Cl 0.4256(2) 0.63596(19) 0.36040(12) 0.0391(6) Uani 1 1 d .
Cl5 Cl 0.4708(2) 0.84531(18) 0.34528(11) 0.0339(5) Uani 1 1 d .
Cl6 Cl 0.4488(2) 0.82660(17) 0.18253(10) 0.0304(5) Uani 1 1 d .
Cl7 Cl 0.0846(2) 0.82665(18) 0.21706(11) 0.0343(5) Uani 1 1 d .
Cl8 Cl 0.0431(2) 0.61579(18) 0.23360(11) 0.0326(5) Uani 1 1 d .
Cl9 Cl 0.0818(2) 0.63625(16) 0.39678(10) 0.0288(5) Uani 1 1 d .
Cl10 Cl 0.1242(2) 0.84801(18) 0.38110(11) 0.0333(5) Uani 1 1 d .
Cl11 Cl 0.6249(2) 0.46426(14) 0.46680(11) 0.0264(4) Uani 1 1 d .
Cl12 Cl 0.90249(19) 0.44735(14) 0.43278(10) 0.0236(4) Uani 1 1 d .
N1 N 0.2569(6) 0.1614(4) 0.2189(3) 0.0186(13) Uani 1 1 d .
N2 N 0.2727(6) 0.1238(5) 0.3368(3) 0.0200(13) Uani 1 1 d .
N3 N 0.2406(6) 0.3043(5) 0.3647(3) 0.0203(14) Uani 1 1 d .
N4 N 0.2371(6) 0.3322(5) 0.2461(3) 0.0196(14) Uani 1 1 d .
N5 N 0.8631(6) 0.2397(4) 0.4499(3) 0.0155(12) Uani 1 1 d .
N6 N 0.8570(6) 0.0824(4) 0.4535(3) 0.0173(13) Uani 1 1 d .
N7 N 0.4834(7) 0.1108(6) 0.4845(4) 0.0337(18) Uani 1 1 d .
N8 N 0.6292(6) 0.2536(4) 0.4731(3) 0.0172(13) Uani 1 1 d .
C1 C 0.2695(7) 0.0753(6) 0.2012(4) 0.0213(16) Uani 1 1 d .
H1 H 0.2680 0.0592 0.1544 0.026 Uiso 1 1 calc R
C2 C 0.2843(9) 0.0118(6) 0.2510(5) 0.0288(19) Uani 1 1 d .
H2 H 0.2934 -0.0489 0.2396 0.035 Uiso 1 1 calc R
C3 C 0.2856(8) 0.0384(6) 0.3188(5) 0.0261(18) Uani 1 1 d .
H3 H 0.2961 -0.0053 0.3538 0.031 Uiso 1 1 calc R
C4 C 0.2564(7) 0.1812(5) 0.2864(4) 0.0149(13) Uani 1 1 d .
C5 C 0.2436(7) 0.2769(5) 0.3018(4) 0.0176(15) Uani 1 1 d .
C6 C 0.2343(8) 0.3936(6) 0.3739(4) 0.0238(17) Uani 1 1 d .
H6 H 0.2326 0.4157 0.4191 0.029 Uiso 1 1 calc R
C7 C 0.2302(9) 0.4532(6) 0.3204(5) 0.0280(19) Uani 1 1 d .
H7 H 0.2259 0.5152 0.3282 0.034 Uiso 1 1 calc R
C8 C 0.2327(8) 0.4204(6) 0.2559(4) 0.0232(17) Uani 1 1 d .
H8 H 0.2313 0.4597 0.2181 0.028 Uiso 1 1 calc R
C9 C 0.9833(7) 0.2385(6) 0.4390(4) 0.0188(15) Uani 1 1 d .
H9 H 1.0267 0.2926 0.4347 0.023 Uiso 1 1 calc R
C10 C 1.0438(7) 0.1593(6) 0.4342(4) 0.0211(17) Uani 1 1 d .
H10 H 1.1291 0.1572 0.4265 0.025 Uiso 1 1 calc R
C11 C 0.9753(7) 0.0820(6) 0.4409(4) 0.0192(15) Uani 1 1 d .
H11 H 1.0151 0.0265 0.4361 0.023 Uiso 1 1 calc R
C12 C 0.8058(6) 0.1620(5) 0.4584(4) 0.0152(14) Uani 1 1 d .
C13 C 0.6746(7) 0.1693(5) 0.4715(4) 0.0171(15) Uani 1 1 d .
C14 C 0.6049(6) 0.0978(5) 0.4785(4) 0.0123(13) Uani 1 1 d .
H14 H 0.6397 0.0399 0.4793 0.015 Uiso 1 1 calc R
C15 C 0.4305(7) 0.1947(6) 0.4837(4) 0.0225(17) Uani 1 1 d .
H15 H 0.3437 0.2024 0.4862 0.027 Uiso 1 1 calc R
C16 C 0.5088(7) 0.2666(6) 0.4792(4) 0.0186(15) Uani 1 1 d .
H16 H 0.4768 0.3251 0.4806 0.022 Uiso 1 1 calc R

loop_
_atom_site_aniso_label
_atom_site_aniso_U_11
_atom_site_aniso_U_22
_atom_site_aniso_U_33
_atom_site_aniso_U_23
_atom_site_aniso_U_13
_atom_site_aniso_U_12
Au1 0.01662(12) 0.01401(13) 0.01648(13) 0.00031(11) 0.00241(9) -0.00042(10)
Au2 0.01566(12) 0.03653(19) 0.01831(14) -0.00220(13) 0.00100(10) 0.00267(13)
Au3 0.01490(12) 0.03360(18) 0.01535(13) -0.00001(13) 0.00085(10) 0.00018(12)
Au4 0.02023(13) 0.01105(13) 0.01448(12) -0.00016(10) 0.00117(9) -0.00172(11)
Cl1 0.0277(9) 0.0195(10) 0.0221(9) 0.0047(8) 0.0030(7) 0.0045(8)
Cl2 0.0338(10) 0.0220(10) 0.0186(9) -0.0040(8) 0.0038(7) -0.0032(8)
Cl3 0.0411(13) 0.0432(15) 0.0287(11) -0.0097(10) 0.0031(9) -0.0043(11)
Cl4 0.0458(13) 0.0447(16) 0.0263(11) 0.0058(10) 0.0017(9) -0.0105(11)
Cl5 0.0377(12) 0.0425(14) 0.0199(9) -0.0066(9) -0.0033(8) 0.0076(10)
Cl6 0.0303(10) 0.0415(14) 0.0193(9) -0.0001(9) 0.0019(8) 0.0043(9)
Cl7 0.0401(12) 0.0400(14) 0.0217(10) 0.0077(9) -0.0007(8) -0.0056(10)
Cl8 0.0355(11) 0.0404(14) 0.0202(10) -0.0054(9) -0.0039(8) 0.0052(10)
Cl9 0.0370(11) 0.0323(12) 0.0174(9) 0.0008(8) 0.0047(8) -0.0039(9)
Cl10 0.0394(12) 0.0380(13) 0.0222(10) -0.0030(9) 0.0021(8) -0.0055(10)
Cl11 0.0333(10) 0.0135(9) 0.0333(11) -0.0009(8) 0.0074(8) 0.0028(8)
Cl12 0.0274(9) 0.0159(9) 0.0271(10) 0.0012(8) 0.0011(7) -0.0077(7)
N1 0.020(3) 0.014(3) 0.022(3) 0.004(3) 0.004(2) 0.000(3)
N2 0.026(3) 0.014(3) 0.020(3) 0.001(3) 0.005(3) 0.003(3)
N3 0.023(3) 0.018(3) 0.020(3) -0.004(3) 0.004(3) 0.000(3)
N4 0.022(3) 0.016(3) 0.021(3) -0.002(3) 0.004(2) 0.001(3)
N5 0.017(3) 0.013(3) 0.016(3) 0.001(2) 0.000(2) -0.001(2)
N6 0.022(3) 0.010(3) 0.019(3) 0.000(2) 0.003(2) 0.002(2)
N7 0.027(4) 0.032(5) 0.042(5) 0.003(4) 0.004(3) 0.003(3)
N8 0.020(3) 0.017(4) 0.016(3) -0.001(2) 0.004(2) -0.001(2)
C1 0.024(4) 0.019(4) 0.021(4) -0.004(3) 0.002(3) 0.003(3)
C2 0.042(5) 0.011(4) 0.034(5) -0.003(3) 0.006(4) 0.001(4)
C3 0.030(4) 0.019(4) 0.029(4) 0.002(4) 0.003(3) 0.002(3)
C4 0.015(3) 0.012(3) 0.018(3) 0.002(3) 0.003(3) 0.000(3)
C5 0.016(3) 0.020(4) 0.018(3) -0.001(3) 0.006(3) -0.003(3)
C6 0.027(4) 0.024(4) 0.021(4) -0.010(3) 0.005(3) -0.002(3)
C7 0.042(5) 0.018(4) 0.025(4) -0.004(3) 0.007(4) 0.002(4)
C8 0.034(4) 0.012(4) 0.023(4) 0.002(3) 0.003(3) 0.000(3)
C9 0.014(3) 0.026(4) 0.017(3) -0.001(3) 0.003(3) -0.001(3)
C10 0.016(3) 0.032(5) 0.015(3) -0.004(3) -0.001(3) 0.001(3)
C11 0.022(4) 0.020(4) 0.015(3) 0.002(3) 0.001(3) 0.006(3)
C12 0.012(3) 0.019(4) 0.014(3) -0.007(3) 0.001(2) 0.006(3)
C13 0.025(4) 0.012(4) 0.013(3) 0.001(3) -0.004(3) 0.004(3)
C14 0.013(3) 0.003(3) 0.021(3) -0.004(3) 0.001(2) 0.000(2)
C15 0.017(3) 0.020(4) 0.031(4) 0.009(3) 0.005(3) 0.003(3)
C16 0.020(3) 0.021(4) 0.015(3) 0.002(3) 0.000(3) 0.007(3)

loop_
_atom_type_symbol
_atom_type_description
_atom_type_scat_dispersion_real
_atom_type_scat_dispersion_imag
_atom_type_scat_source
C C 0.0033 0.0016 'International Tables Vol C Tables 4.2.6.8 and 6.1.1.4'
H H 0.0000 0.0000 'International Tables Vol C Tables 4.2.6.8 and 6.1.1.4'
N N 0.0061 0.0033 'International Tables Vol C Tables 4.2.6.8 and 6.1.1.4'
Cl Cl 0.1484 0.1585 'International Tables Vol C Tables 4.2.6.8 and 6.1.1.4'
Au Au -2.0133 8.8022 'International Tables Vol C Tables 4.2.6.8 and 6.1.1.4'

loop_
_geom_angle_atom_site_label_1
_geom_angle_atom_site_label_2
_geom_angle_atom_site_label_3
_geom_angle
_geom_angle_publ_flag
N1 Au1 N4 80.6(3) yes
N1 Au1 Cl2 93.9(2) ?
N4 Au1 Cl2 174.2(2) ?
N1 Au1 Cl1 175.1(2) ?
N4 Au1 Cl1 94.5(2) ?
Cl2 Au1 Cl1 90.98(8) yes
Cl4 Au2 Cl5 89.90(9) ?
Cl4 Au2 Cl3 90.91(10) yes
Cl5 Au2 Cl3 178.25(9) ?
Cl4 Au2 Cl6 176.66(9) ?
Cl5 Au2 Cl6 88.74(9) yes
Cl3 Au2 Cl6 90.37(9) ?
Cl9 Au3 Cl7 178.28(8) ?
Cl9 Au3 Cl8 89.15(8) ?
Cl7 Au3 Cl8 90.32(9) yes
Cl9 Au3 Cl10 90.77(8) yes
Cl7 Au3 Cl10 89.72(9) ?
Cl8 Au3 Cl10 178.47(9) ?
N5 Au4 N8 80.1(3) yes
N5 Au4 Cl12 95.71(19) ?
N8 Au4 Cl12 175.19(19) ?
N5 Au4 Cl11 175.50(19) ?
N8 Au4 Cl11 95.41(19) ?
Cl12 Au4 Cl11 88.76(8) yes
C1 N1 C4 118.2(7) ?
C1 N1 Au1 126.9(6) ?
C4 N1 Au1 114.8(5) ?
C4 N2 C3 116.1(7) ?
C5 N3 C6 116.5(7) ?
C8 N4 C5 119.1(7) ?
C8 N4 Au1 126.9(6) ?
C5 N4 Au1 114.0(5) ?
C9 N5 C12 118.4(7) ?
C9 N5 Au4 126.3(6) ?
C12 N5 Au4 115.3(5) ?
C11 N6 C12 115.7(7) ?
C14 N7 C15 122.5(8) ?
C16 N8 C13 119.7(7) ?
C16 N8 Au4 125.9(6) ?
C13 N8 Au4 114.2(5) ?
N1 C1 C2 119.6(8) ?
N1 C1 H1 120.2 ?
C2 C1 H1 120.2 ?
C1 C2 C3 118.1(8) ?
C1 C2 H2 120.9 ?
C3 C2 H2 120.9 ?
N2 C3 C2 122.6(8) ?
N2 C3 H3 118.7 ?
C2 C3 H3 118.7 ?
N2 C4 N1 125.2(7) ?
N2 C4 C5 119.6(7) ?
N1 C4 C5 115.1(6) ?
N3 C5 N4 123.9(8) ?
N3 C5 C4 120.9(7) ?
N4 C5 C4 115.2(7) ?
N3 C6 C7 122.7(8) ?
N3 C6 H6 118.6 ?
C7 C6 H6 118.6 ?
C8 C7 C6 117.9(8) ?
C8 C7 H7 121.0 ?
C6 C7 H7 121.0 ?
N4 C8 C7 119.9(8) ?
N4 C8 H8 120.1 ?
C7 C8 H8 120.1 ?
N5 C9 C10 120.1(8) ?
N5 C9 H9 119.9 ?
C10 C9 H9 119.9 ?
C9 C10 C11 117.4(7) ?
C9 C10 H10 121.3 ?
C11 C10 H10 121.3 ?
N6 C11 C10 123.0(8) ?
N6 C11 H11 118.5 ?
C10 C11 H11 118.5 ?
N6 C12 N5 125.3(7) ?
N6 C12 C13 119.8(7) ?
N5 C12 C13 114.9(6) ?
C14 C13 N8 123.0(7) ?
C14 C13 C12 121.6(7) ?
N8 C13 C12 115.4(7) ?
C13 C14 N7 117.4(7) ?
C13 C14 H14 121.3 ?
N7 C14 H14 121.3 ?
C16 C15 N7 117.5(7) ?
C16 C15 H15 121.3 ?
N7 C15 H15 121.3 ?
N8 C16 C15 119.9(8) ?
N8 C16 H16 120.0 ?
C15 C16 H16 120.0 ?

loop_
_geom_bond_atom_site_label_1
_geom_bond_atom_site_label_2
_geom_bond_distance
_geom_bond_publ_flag
Au1 N1 2.041(7) yes
Au1 N4 2.048(7) yes
Au1 Cl2 2.253(2) yes
Au1 Cl1 2.255(2) yes
Au2 Cl4 2.272(2) yes
Au2 Cl5 2.279(2) yes
Au2 Cl3 2.280(3) yes
Au2 Cl6 2.286(2) yes
Au3 Cl9 2.278(2) yes
Au3 Cl7 2.279(2) yes
Au3 Cl8 2.283(2) yes
Au3 Cl10 2.284(2) yes
Au4 N5 2.036(6) yes
Au4 N8 2.041(6) yes
Au4 Cl12 2.254(2) yes
Au4 Cl11 2.256(2) yes
N1 C1 1.356(10) ?
N1 C4 1.359(10) ?
N2 C4 1.313(10) ?
N2 C3 1.348(11) ?
N3 C5 1.308(10) ?
N3 C6 1.362(11) ?
N4 C8 1.346(10) ?
N4 C5 1.372(10) ?
N5 C9 1.339(9) ?
N5 C12 1.345(10) ?
N6 C11 1.329(10) ?
N6 C12 1.330(10) ?
N7 C14 1.344(10) ?
N7 C15 1.388(12) ?
N8 C16 1.334(9) ?
N8 C13 1.364(10) ?
C1 C2 1.366(12) ?
C1 H1 0.9500 ?
C2 C3 1.390(13) ?
C2 H2 0.9500 ?
C3 H3 0.9500 ?
C4 C5 1.484(11) ?
C6 C7 1.382(13) ?
C6 H6 0.9500 ?
C7 C8 1.363(12) ?
C7 H7 0.9500 ?
C8 H8 0.9500 ?
C9 C10 1.369(12) ?
C9 H9 0.9500 ?
C10 C11 1.396(12) ?
C10 H10 0.9500 ?
C11 H11 0.9500 ?
C12 C13 1.472(10) ?
C13 C14 1.331(10) ?
C14 H14 0.9500 ?
C15 C16 1.384(12) ?
C15 H15 0.9500 ?
C16 H16 0.9500 ?
